data_1568347
loop_
_publ_author_name
'Tendera, Lukas'
'Fantuzzi, Felipe'
'Marder, Todd B.'
'Radius, Udo'

_publ_section_title
;
 Nickel boryl complexes and nickel-catalyzed alkyne borylation.
;
_journal_issue 8
_journal_name_full 'Chemical science'
_journal_page_first 2215
_journal_page_last 2228
_journal_paper_doi 10.1039/d2sc04690c
_journal_volume 14
_journal_year 2023
_chemical_formula_moiety 'C20 H20 B2 O4'
_chemical_formula_sum 'C20 H20 B2 O4'
_chemical_formula_weight 345.98
_space_group_crystal_system monoclinic
_space_group_IT_number 14
_space_group_name_Hall '-P 2ybc'
_space_group_name_H-M_alt 'P 1 21/c 1'
_atom_sites_solution_hydrogens geom
_audit_creation_method SHELXL-2018/3
_audit_update_record
;
2022-08-20 deposited with the CCDC.	2023-01-27 downloaded from the CCDC.
;
_cell_angle_alpha 90
_cell_angle_beta 98.5030(10)
_cell_angle_gamma 90
_cell_formula_units_Z 4
_cell_length_a 12.9444(2)
_cell_length_b 15.05970(10)
_cell_length_c 9.51950(10)
_cell_measurement_reflns_used 17327
_cell_measurement_temperature 100.00(10)
_cell_measurement_theta_max 79.0710
_cell_measurement_theta_min 5.5340
_cell_volume 1835.32(4)
_computing_cell_refinement 'CrysAlisPro 1.171.40.45a (Rigaku OD, 2019)'
_computing_data_collection 'CrysAlisPro 1.171.40.45a (Rigaku OD, 2019)'
_computing_data_reduction 'CrysAlisPro 1.171.40.45a (Rigaku OD, 2019)'
_computing_molecular_graphics 'SHELXL-2018/3 (Sheldrick, 2018)'
_computing_publication_material 'SHELXL-2018/3 (Sheldrick, 2018)'
_computing_structure_refinement 'SHELXL-2018/3 (Sheldrick, 2018)'
_computing_structure_solution 'SHELXT 2014/5 (Sheldrick, 2014)'
_diffrn_ambient_temperature 100.00(10)
_diffrn_detector 'Hybrid Pixel Array Detector'
_diffrn_detector_type HyPix
_diffrn_measured_fraction_theta_full 0.999
_diffrn_measured_fraction_theta_max 0.999
_diffrn_measurement_device 'four-circle diffractometer'
_diffrn_measurement_device_type 'XtaLAB Synergy, Dualflex, HyPix'
_diffrn_measurement_method '\w scans'
_diffrn_radiation_monochromator mirror
_diffrn_radiation_probe x-ray
_diffrn_radiation_type 'Cu K\a'
_diffrn_radiation_wavelength 1.54184
_diffrn_reflns_av_R_equivalents 0.0577
_diffrn_reflns_av_unetI/netI 0.0253
_diffrn_reflns_Laue_measured_fraction_full 0.999
_diffrn_reflns_Laue_measured_fraction_max 0.999
_diffrn_reflns_limit_h_max 16
_diffrn_reflns_limit_h_min -16
_diffrn_reflns_limit_k_max 12
_diffrn_reflns_limit_k_min -18
_diffrn_reflns_limit_l_max 11
_diffrn_reflns_limit_l_min -11
_diffrn_reflns_number 36922
_diffrn_reflns_point_group_measured_fraction_full 0.999
_diffrn_reflns_point_group_measured_fraction_max 0.999
_diffrn_reflns_theta_full 67.684
_diffrn_reflns_theta_max 74.479
_diffrn_reflns_theta_min 3.452
_diffrn_source 'micro-focus sealed X-ray tube'
_diffrn_source_type 'PhotonJet (Cu) X-ray Source'
_exptl_absorpt_coefficient_mu 0.678
_exptl_absorpt_correction_T_max 1.000
_exptl_absorpt_correction_T_min 0.430
_exptl_absorpt_correction_type gaussian
_exptl_absorpt_process_details
;
CrysAlisPro 1.171.40.49a (Rigaku Oxford Diffraction, 2019)
Numerical absorption correction based on gaussian integration over
			a multifaceted crystal model
Empirical absorption correction using spherical harmonics,
 implemented in SCALE3 ABSPACK scaling algorithm.
;
_exptl_crystal_colour colourless
_exptl_crystal_density_diffrn 1.252
_exptl_crystal_description plate
_exptl_crystal_F_000 728
_exptl_crystal_size_max 0.386
_exptl_crystal_size_mid 0.190
_exptl_crystal_size_min 0.071
_refine_diff_density_max 0.326
_refine_diff_density_min -0.311
_refine_diff_density_rms 0.046
_refine_ls_extinction_method none
_refine_ls_goodness_of_fit_ref 1.046
_refine_ls_hydrogen_treatment constr
_refine_ls_matrix_type full
_refine_ls_number_parameters 239
_refine_ls_number_reflns 3750
_refine_ls_number_restraints 0
_refine_ls_restrained_S_all 1.046
_refine_ls_R_factor_all 0.0469
_refine_ls_R_factor_gt 0.0436
_refine_ls_shift/su_max 0.001
_refine_ls_shift/su_mean 0.000
_refine_ls_structure_factor_coef Fsqd
_refine_ls_weighting_details 'w=1/[\s^2^(Fo^2^)+(0.0590P)^2^+0.8858P] where P=(Fo^2^+2Fc^2^)/3'
_refine_ls_weighting_scheme calc
_refine_ls_wR_factor_gt 0.1156
_refine_ls_wR_factor_ref 0.1185
_reflns_Friedel_coverage 0.000
_reflns_number_gt 3428
_reflns_number_total 3750
_reflns_threshold_expression 'I > 2\s(I)'
_cod_data_source_file d2sc04690c2.cif
_cod_data_source_block compound_8b
_cod_depositor_comments 'Adding full bibliography for 1568336--1568351.cif.'
_cod_original_sg_symbol_H-M 'P 21/c'
_cod_database_code 1568347
_shelx_shelxl_version_number 2018/3
_shelx_space_group_comment
;
The symmetry employed for this shelxl refinement is uniquely defined
by the following loop, which should always be used as a source of
symmetry information in preference to the above space-group names.
They are only intended as comments.
;

loop_
_space_group_symop_operation_xyz
'x, y, z'
'-x, y+1/2, -z+1/2'
'-x, -y, -z'
'x, -y-1/2, z-1/2'

loop_
_atom_site_label
_atom_site_type_symbol
_atom_site_fract_x
_atom_site_fract_y
_atom_site_fract_z
_atom_site_U_iso_or_equiv
_atom_site_adp_type
_atom_site_occupancy
_atom_site_site_symmetry_order
_atom_site_calc_flag
_atom_site_refinement_flags_posn
_atom_site_refinement_flags_adp
_atom_site_refinement_flags_occupancy
_atom_site_disorder_assembly
_atom_site_disorder_group
O001 O 0.51882(7) 0.63806(6) 0.60975(9) 0.0221(2) Uani 1 1 d . . . . .
B1 B 0.57713(11) 0.56210(9) 0.65087(15) 0.0203(3) Uani 1 1 d . . . . .
O002 O 0.53975(7) 0.52032(6) 0.76433(9) 0.0220(2) Uani 1 1 d . . . . .
B2 B 0.82461(12) 0.72111(10) 0.63384(16) 0.0224(3) Uani 1 1 d . . . . .
O003 O 0.87096(7) 0.79562(7) 0.70392(10) 0.0272(2) Uani 1 1 d . . . . .
O004 O 0.86931(8) 0.64344(7) 0.69611(10) 0.0267(2) Uani 1 1 d . . . . .
C005 C 0.45663(10) 0.57138(8) 0.79229(13) 0.0212(3) Uani 1 1 d . . . . .
C006 C 0.66811(10) 0.52213(8) 0.58354(13) 0.0211(3) Uani 1 1 d . . . . .
C007 C 0.44404(10) 0.64240(8) 0.69952(13) 0.0210(3) Uani 1 1 d . . . . .
C008 C 0.68869(10) 0.65777(9) 0.43939(13) 0.0206(3) Uani 1 1 d . . . . .
C009 C 0.73629(10) 0.72881(8) 0.50689(13) 0.0210(3) Uani 1 1 d . . . . .
C00A C 0.39311(11) 0.55842(9) 0.89449(14) 0.0255(3) Uani 1 1 d . . . . .
H00A H 0.401974 0.510502 0.956741 0.031 Uiso 1 1 calc R U . . .
C00B C 0.71502(10) 0.56445(8) 0.48525(13) 0.0216(3) Uani 1 1 d . . . . .
C00C C 0.36717(11) 0.70534(9) 0.70325(14) 0.0250(3) Uani 1 1 d . . . . .
H00C H 0.359257 0.753242 0.640922 0.030 Uiso 1 1 calc R U . . .
C00D C 0.30185(11) 0.69303(9) 0.80604(15) 0.0266(3) Uani 1 1 d . . . . .
H00D H 0.248618 0.733664 0.812295 0.032 Uiso 1 1 calc R U . . .
C00E C 0.70350(11) 0.43025(9) 0.63597(15) 0.0258(3) Uani 1 1 d . . . . .
H00B H 0.778378 0.428722 0.655838 0.039 Uiso 1 1 calc R U . . .
H00E H 0.679624 0.387100 0.564247 0.039 Uiso 1 1 calc R U . . .
H00F H 0.674862 0.416849 0.720971 0.039 Uiso 1 1 calc R U . . .
C00F C 0.70437(11) 0.82246(9) 0.45821(14) 0.0247(3) Uani 1 1 d . . . . .
H00G H 0.631324 0.830763 0.462153 0.037 Uiso 1 1 calc R U . . .
H00H H 0.717476 0.830879 0.362445 0.037 Uiso 1 1 calc R U . . .
H00I H 0.744180 0.864782 0.519317 0.037 Uiso 1 1 calc R U . . .
C00G C 0.60766(11) 0.66507(9) 0.30913(14) 0.0259(3) Uani 1 1 d . . . . .
H00J H 0.616000 0.616894 0.245723 0.039 Uiso 1 1 calc R U . . .
H00K H 0.616072 0.720467 0.262245 0.039 Uiso 1 1 calc R U . . .
H00L H 0.539205 0.662490 0.336351 0.039 Uiso 1 1 calc R U . . .
C00H C 0.94232(11) 0.67164(11) 0.80759(14) 0.0289(3) Uani 1 1 d . . . . .
C00I C 0.79885(11) 0.52186(9) 0.41326(15) 0.0269(3) Uani 1 1 d . . . . .
H00M H 0.803703 0.552364 0.325926 0.040 Uiso 1 1 calc R U . . .
H00N H 0.781498 0.460695 0.393554 0.040 Uiso 1 1 calc R U . . .
H00O H 0.864654 0.525429 0.474508 0.040 Uiso 1 1 calc R U . . .
C00J C 0.31457(11) 0.62154(10) 0.89906(14) 0.0272(3) Uani 1 1 d . . . . .
H00P H 0.269627 0.615499 0.966184 0.033 Uiso 1 1 calc R U . . .
C00K C 0.94389(11) 0.76312(11) 0.81144(15) 0.0286(3) Uani 1 1 d . . . . .
C00L C 1.00489(12) 0.62084(13) 0.90653(16) 0.0385(4) Uani 1 1 d . . . . .
H00Q H 1.003863 0.559119 0.903665 0.046 Uiso 1 1 calc R U . . .
C00M C 1.00983(12) 0.80979(13) 0.91309(17) 0.0389(4) Uani 1 1 d . . . . .
H00R H 1.011668 0.871524 0.913967 0.047 Uiso 1 1 calc R U . . .
C00P C 1.07007(12) 0.66778(15) 1.01157(16) 0.0449(5) Uani 1 1 d . . . . .
H00S H 1.112524 0.636361 1.081857 0.054 Uiso 1 1 calc R U . . .
C00Q C 1.07303(12) 0.75965(15) 1.01361(17) 0.0435(4) Uani 1 1 d . . . . .
H00T H 1.118411 0.788405 1.083969 0.052 Uiso 1 1 calc R U . . .

loop_
_atom_site_aniso_label
_atom_site_aniso_U_11
_atom_site_aniso_U_22
_atom_site_aniso_U_33
_atom_site_aniso_U_23
_atom_site_aniso_U_13
_atom_site_aniso_U_12
O001 0.0253(5) 0.0185(4) 0.0226(4) 0.0028(3) 0.0041(4) 0.0017(3)
B1 0.0238(7) 0.0173(7) 0.0188(6) -0.0003(5) -0.0006(5) -0.0023(5)
O002 0.0238(5) 0.0192(4) 0.0227(5) 0.0027(3) 0.0031(4) 0.0014(3)
B2 0.0230(7) 0.0235(7) 0.0216(7) -0.0005(5) 0.0061(6) 0.0008(5)
O003 0.0241(5) 0.0290(5) 0.0271(5) -0.0052(4) -0.0004(4) 0.0009(4)
O004 0.0259(5) 0.0283(5) 0.0245(5) 0.0041(4) -0.0011(4) 0.0015(4)
C005 0.0218(6) 0.0199(6) 0.0207(6) -0.0022(5) -0.0008(5) -0.0011(5)
C006 0.0233(6) 0.0169(6) 0.0219(6) -0.0002(5) -0.0004(5) 0.0001(5)
C007 0.0226(6) 0.0196(6) 0.0203(6) -0.0020(5) 0.0011(5) -0.0021(5)
C008 0.0215(6) 0.0210(6) 0.0201(6) 0.0020(5) 0.0055(5) 0.0010(5)
C009 0.0228(6) 0.0199(6) 0.0210(6) 0.0012(5) 0.0054(5) 0.0015(5)
C00A 0.0277(7) 0.0269(7) 0.0216(6) 0.0015(5) 0.0026(5) -0.0019(5)
C00B 0.0235(6) 0.0194(6) 0.0211(6) -0.0023(5) 0.0004(5) -0.0003(5)
C00C 0.0278(7) 0.0192(6) 0.0265(7) -0.0007(5) -0.0006(5) 0.0010(5)
C00D 0.0259(7) 0.0246(7) 0.0286(7) -0.0071(5) 0.0012(5) 0.0025(5)
C00E 0.0310(7) 0.0193(6) 0.0271(7) 0.0030(5) 0.0039(5) 0.0030(5)
C00F 0.0283(7) 0.0194(6) 0.0259(6) 0.0010(5) 0.0026(5) 0.0009(5)
C00G 0.0285(7) 0.0234(7) 0.0245(7) 0.0027(5) -0.0005(5) -0.0017(5)
C00H 0.0212(6) 0.0442(9) 0.0213(6) 0.0022(6) 0.0027(5) 0.0014(6)
C00I 0.0294(7) 0.0230(7) 0.0291(7) 0.0004(5) 0.0068(5) 0.0023(5)
C00J 0.0268(7) 0.0318(7) 0.0231(6) -0.0045(5) 0.0044(5) -0.0019(5)
C00K 0.0203(6) 0.0429(8) 0.0223(7) -0.0041(6) 0.0023(5) 0.0024(6)
C00L 0.0291(8) 0.0560(11) 0.0300(8) 0.0133(7) 0.0034(6) 0.0063(7)
C00M 0.0260(7) 0.0578(11) 0.0323(8) -0.0150(7) 0.0022(6) -0.0011(7)
C00P 0.0211(7) 0.0888(15) 0.0241(7) 0.0099(8) 0.0011(6) 0.0073(8)
C00Q 0.0223(7) 0.0807(14) 0.0267(8) -0.0117(8) 0.0005(6) 0.0004(8)

loop_
_atom_type_symbol
_atom_type_description
_atom_type_scat_dispersion_real
_atom_type_scat_dispersion_imag
_atom_type_scat_source
C C 0.0181 0.0091 'International Tables Vol C Tables 4.2.6.8 and 6.1.1.4'
H H 0.0000 0.0000 'International Tables Vol C Tables 4.2.6.8 and 6.1.1.4'
B B 0.0090 0.0039 'International Tables Vol C Tables 4.2.6.8 and 6.1.1.4'
O O 0.0492 0.0322 'International Tables Vol C Tables 4.2.6.8 and 6.1.1.4'

loop_
_geom_angle_atom_site_label_1
_geom_angle_atom_site_label_2
_geom_angle_atom_site_label_3
_geom_angle
_geom_angle_site_symmetry_1
_geom_angle_site_symmetry_3
_geom_angle_publ_flag
C007 O001 B1 105.33(10) . . ?
O001 B1 O002 110.59(11) . . ?
O001 B1 C006 128.16(12) . . ?
O002 B1 C006 121.21(11) . . ?
C005 O002 B1 105.50(10) . . ?
O003 B2 O004 110.40(12) . . ?
O003 B2 C009 122.11(12) . . ?
O004 B2 C009 127.48(12) . . ?
C00K O003 B2 105.60(11) . . ?
C00H O004 B2 105.20(11) . . ?
C00A C005 O002 128.39(12) . . ?
C00A C005 C007 122.35(12) . . ?
O002 C005 C007 109.25(11) . . ?
C00B C006 C00E 120.92(12) . . ?
C00B C006 B1 123.59(12) . . ?
C00E C006 B1 115.49(11) . . ?
C00C C007 C005 122.23(12) . . ?
C00C C007 O001 128.44(12) . . ?
C005 C007 O001 109.33(11) . . ?
C009 C008 C00B 122.53(12) . . ?
C009 C008 C00G 123.23(12) . . ?
C00B C008 C00G 114.20(11) . . ?
C008 C009 C00F 120.35(12) . . ?
C008 C009 B2 123.21(12) . . ?
C00F C009 B2 116.43(11) . . ?
C005 C00A C00J 116.02(13) . . ?
C005 C00A H00A 122.0 . . ?
C00J C00A H00A 122.0 . . ?
C006 C00B C008 122.68(12) . . ?
C006 C00B C00I 122.81(12) . . ?
C008 C00B C00I 114.51(11) . . ?
C007 C00C C00D 116.16(12) . . ?
C007 C00C H00C 121.9 . . ?
C00D C00C H00C 121.9 . . ?
C00J C00D C00C 121.51(13) . . ?
C00J C00D H00D 119.2 . . ?
C00C C00D H00D 119.2 . . ?
C006 C00E H00B 109.5 . . ?
C006 C00E H00E 109.5 . . ?
H00B C00E H00E 109.5 . . ?
C006 C00E H00F 109.5 . . ?
H00B C00E H00F 109.5 . . ?
H00E C00E H00F 109.5 . . ?
C009 C00F H00G 109.5 . . ?
C009 C00F H00H 109.5 . . ?
H00G C00F H00H 109.5 . . ?
C009 C00F H00I 109.5 . . ?
H00G C00F H00I 109.5 . . ?
H00H C00F H00I 109.5 . . ?
C008 C00G H00J 109.5 . . ?
C008 C00G H00K 109.5 . . ?
H00J C00G H00K 109.5 . . ?
C008 C00G H00L 109.5 . . ?
H00J C00G H00L 109.5 . . ?
H00K C00G H00L 109.5 . . ?
C00K C00H C00L 122.10(15) . . ?
C00K C00H O004 109.51(12) . . ?
C00L C00H O004 128.38(16) . . ?
C00B C00I H00M 109.5 . . ?
C00B C00I H00N 109.5 . . ?
H00M C00I H00N 109.5 . . ?
C00B C00I H00O 109.5 . . ?
H00M C00I H00O 109.5 . . ?
H00N C00I H00O 109.5 . . ?
C00D C00J C00A 121.73(13) . . ?
C00D C00J H00P 119.1 . . ?
C00A C00J H00P 119.1 . . ?
O003 C00K C00H 109.27(12) . . ?
O003 C00K C00M 128.61(15) . . ?
C00H C00K C00M 122.11(15) . . ?
C00H C00L C00P 116.01(18) . . ?
C00H C00L H00Q 122.0 . . ?
C00P C00L H00Q 122.0 . . ?
C00K C00M C00Q 116.48(18) . . ?
C00K C00M H00R 121.8 . . ?
C00Q C00M H00R 121.8 . . ?
C00Q C00P C00L 121.80(16) . . ?
C00Q C00P H00S 119.1 . . ?
C00L C00P H00S 119.1 . . ?
C00P C00Q C00M 121.48(16) . . ?
C00P C00Q H00T 119.3 . . ?
C00M C00Q H00T 119.3 . . ?

loop_
_geom_bond_atom_site_label_1
_geom_bond_atom_site_label_2
_geom_bond_distance
_geom_bond_site_symmetry_2
_geom_bond_publ_flag
O001 C007 1.3841(16) . ?
O001 B1 1.3943(17) . ?
B1 O002 1.3969(17) . ?
B1 C006 1.5438(19) . ?
O002 C005 1.3801(16) . ?
B2 O003 1.3948(18) . ?
B2 O004 1.3975(18) . ?
B2 C009 1.540(2) . ?
O003 C00K 1.3758(17) . ?
O004 C00H 1.3796(17) . ?
C005 C00A 1.3774(18) . ?
C005 C007 1.3813(18) . ?
C006 C00B 1.3484(18) . ?
C006 C00E 1.5186(17) . ?
C007 C00C 1.3785(19) . ?
C008 C009 1.3492(19) . ?
C008 C00B 1.4958(18) . ?
C008 C00G 1.5051(18) . ?
C009 C00F 1.5224(17) . ?
C00A C00J 1.397(2) . ?
C00A H00A 0.9300 . ?
C00B C00I 1.5094(18) . ?
C00C C00D 1.397(2) . ?
C00C H00C 0.9300 . ?
C00D C00J 1.388(2) . ?
C00D H00D 0.9300 . ?
C00E H00B 0.9600 . ?
C00E H00E 0.9600 . ?
C00E H00F 0.9600 . ?
C00F H00G 0.9600 . ?
C00F H00H 0.9600 . ?
C00F H00I 0.9600 . ?
C00G H00J 0.9600 . ?
C00G H00K 0.9600 . ?
C00G H00L 0.9600 . ?
C00H C00K 1.378(2) . ?
C00H C00L 1.379(2) . ?
C00I H00M 0.9600 . ?
C00I H00N 0.9600 . ?
C00I H00O 0.9600 . ?
C00J H00P 0.9300 . ?
C00K C00M 1.384(2) . ?
C00L C00P 1.401(3) . ?
C00L H00Q 0.9300 . ?
C00M C00Q 1.387(3) . ?
C00M H00R 0.9300 . ?
C00P C00Q 1.384(3) . ?
C00P H00S 0.9300 . ?
C00Q H00T 0.9300 . ?
